data_3000029
loop_
_publ_author_name
'Tomoyasu Usui'
'Yoshikazu Tanaka'
'Hiroshi Nakajima'
'M. Taguchi'
'A. Chainani'
'M. Oura'
'S. Shin'
'Naoyuki Katayama'
'Hiroshi Sawa'
'Yusuke Wakabayashi'
'Tsuyoshi Kimura'

_publ_section_title
;

 Observation of quadrupole helix chirality and its domain structure in

 DyFe3(BO3)4

;
_journal_name_full 'To be published'
_chemical_formula_sum 'B4 Dy Fe3 O12'
_symmetry_space_group_name_Hall 'P 32 2"'
_symmetry_space_group_name_H-M 'P 32 2 1'
_cell_angle_alpha 90.00
_cell_angle_beta 90.00
_cell_angle_gamma 120.00
_cell_length_a 9.5266(2)
_cell_length_b 9.5266(2)
_cell_length_c 7.5471(5)
_cell_measurement_temperature 293(2)
_cell_volume 593.18(4)
_diffrn_ambient_temperature 293(2)
_diffrn_radiation_wavelength 0.51898
_refine_ls_goodness_of_fit_ref 1.032
_refine_ls_R_factor_all 0.0260
_refine_ls_R_factor_gt 0.0238
_refine_ls_wR_factor_gt 0.0601
_refine_ls_wR_factor_ref 0.0611
_cod_database_code 3000029
_cod_hold_until_date 2014-04-19

loop_
_atom_site_label
_atom_site_fract_x
_atom_site_fract_y
_atom_site_fract_z
? ? ? ?
